data_4122434
loop_
_publ_author_name
'Choi, Junwon'
'Mart\'in-Gago, Pablo'
'Fu, Gregory C.'

_publ_section_title
;
 Stereoconvergent Arylations and Alkenylations of Unactivated Alkyl
 Electrophiles: Catalytic Enantioselective Synthesis of Secondary
 Sulfonamides and Sulfones.
;
_journal_issue 34
_journal_name_full 'Journal of the American Chemical Society'
_journal_page_first 12161
_journal_paper_doi 10.1021/ja506885s
_journal_volume 136
_journal_year 2014
_chemical_absolute_configuration ad
_chemical_formula_moiety 'C17 H25 N O3 S'
_chemical_formula_sum 'C17 H25 N O3 S'
_chemical_formula_weight 323.44
_chemical_name_systematic
;
 ?
;
_space_group_crystal_system monoclinic
_space_group_IT_number 4
_space_group_name_Hall 'P 2yb'
_space_group_name_H-M_alt 'P 1 21 1'
_symmetry_space_group_name_Hall 'P 2yb'
_symmetry_space_group_name_H-M 'P 1 21 1'
_atom_sites_solution_hydrogens geom
_atom_sites_solution_primary dual
_audit_creation_date 2014-06-11
_audit_creation_method
;
Olex2 1.2
(compiled 2014.05.21 svn.r2940 for OlexSys, GUI svn.r4846)
;
_cell_angle_alpha 90
_cell_angle_beta 113.133(2)
_cell_angle_gamma 90
_cell_formula_units_Z 2
_cell_length_a 12.8350(6)
_cell_length_b 5.6272(3)
_cell_length_c 12.9187(6)
_cell_measurement_reflns_used 9856
_cell_measurement_temperature 100
_cell_measurement_theta_max 31.48
_cell_measurement_theta_min 2.87
_cell_volume 858.03(7)
_computing_molecular_graphics 'Olex2 (Dolomanov et al., 2009)'
_computing_publication_material 'Olex2 (Dolomanov et al., 2009)'
_computing_structure_refinement 'ShelXL (Sheldrick, 2008)'
_computing_structure_solution 'ShelXD (Sheldrick, 2008)'
_diffrn_ambient_temperature 100
_diffrn_measured_fraction_theta_full 1.000
_diffrn_measured_fraction_theta_max 0.999
_diffrn_measurement_device_type 'Bruker APEX-II CCD'
_diffrn_measurement_method '\f and \w scans'
_diffrn_radiation_type MoK\a
_diffrn_radiation_wavelength 0.71073
_diffrn_reflns_av_R_equivalents 0.0344
_diffrn_reflns_av_unetI/netI 0.0165
_diffrn_reflns_Laue_measured_fraction_full 1.000
_diffrn_reflns_Laue_measured_fraction_max 0.999
_diffrn_reflns_limit_h_max 18
_diffrn_reflns_limit_h_min -18
_diffrn_reflns_limit_k_max 8
_diffrn_reflns_limit_k_min -8
_diffrn_reflns_limit_l_max 19
_diffrn_reflns_limit_l_min -19
_diffrn_reflns_number 57330
_diffrn_reflns_point_group_measured_fraction_full 1.000
_diffrn_reflns_point_group_measured_fraction_max 0.999
_diffrn_reflns_theta_full 25.242
_diffrn_reflns_theta_max 31.552
_diffrn_reflns_theta_min 1.714
_diffrn_standards_number 0
_exptl_absorpt_coefficient_mu 0.201
_exptl_absorpt_correction_T_max 1.0000
_exptl_absorpt_correction_T_min 0.8839
_exptl_absorpt_correction_type multi-scan
_exptl_absorpt_process_details
;
SADABS-2012/1 (Bruker,2012) was used for absorption correction.
wR2(int) was 0.0533 before and 0.0488 after correction.
The Ratio of minimum to maximum transmission is 0.8839.
The \l/2 correction factor is 0.0015.
;
_exptl_crystal_colour colourless
_exptl_crystal_density_diffrn 1.252
_exptl_crystal_description block
_exptl_crystal_F_000 348
_exptl_crystal_size_max 0.5
_exptl_crystal_size_mid 0.12
_exptl_crystal_size_min 0.12
_refine_diff_density_max 0.444
_refine_diff_density_min -0.190
_refine_diff_density_rms 0.045
_refine_ls_abs_structure_details
;
 Flack x determined using 2476 quotients [(I+)-(I-)]/[(I+)+(I-)]
 (Parsons, Flack and Wagner, Acta Cryst. B69 (2013) 249-259).
;
_refine_ls_abs_structure_Flack 0.019(11)
_refine_ls_extinction_method none
_refine_ls_goodness_of_fit_ref 1.073
_refine_ls_hydrogen_treatment constr
_refine_ls_matrix_type full
_refine_ls_number_parameters 200
_refine_ls_number_reflns 5731
_refine_ls_number_restraints 1
_refine_ls_restrained_S_all 1.073
_refine_ls_R_factor_all 0.0273
_refine_ls_R_factor_gt 0.0258
_refine_ls_shift/su_max 0.000
_refine_ls_shift/su_mean 0.000
_refine_ls_structure_factor_coef Fsqd
_refine_ls_weighting_details 'w=1/[\s^2^(Fo^2^)+(0.0440P)^2^+0.0890P] where P=(Fo^2^+2Fc^2^)/3'
_refine_ls_weighting_scheme calc
_refine_ls_wR_factor_gt 0.0683
_refine_ls_wR_factor_ref 0.0695
_reflns_Friedel_coverage 0.835
_reflns_Friedel_fraction_full 1.000
_reflns_Friedel_fraction_max 0.998
_reflns_number_gt 5544
_reflns_number_total 5731
_reflns_threshold_expression 'I > 2\s(I)'
_cod_data_source_file ja506885s_si_001.cif
_cod_data_source_block crystal02
_cod_depositor_comments 'Adding full bibliography for 4122433--4122435.cif.'
_cod_database_code 4122434
_shelxl_version_number 2014-3
_shelx_space_group_comment
;
The symmetry employed for this shelxl refinement is uniquely defined
by the following loop, which should always be used as a source of
symmetry information in preference to the above space-group names.
They are only intended as comments.
;
_olex2_refinement_description
;
1. Fixed Uiso
 At 1.2 times of:
  All C(H) groups, All C(H,H) groups
 At 1.5 times of:
  All C(H,H,H) groups
2.a Ternary CH refined with riding coordinates:
 C1(H1)
2.b Secondary CH2 refined with riding coordinates:
 C2(H2A,H2B), C3(H3A,H3B), C4(H4A,H4B), C14(H14A,H14B), C15(H15A,H15B),
 C16(H16A,H16B), C17(H17A,H17B)
2.c Aromatic/amide H refined with riding coordinates:
 C6(H6), C7(H7), C9(H9), C10(H10), C11(H11), C12(H12), C13(H13)
2.d Idealised Me refined as rotating group:
 C5(H5A,H5B,H5C)
;

loop_
_space_group_symop_operation_xyz
'x, y, z'
'-x, y+1/2, -z'

loop_
_atom_site_label
_atom_site_type_symbol
_atom_site_fract_x
_atom_site_fract_y
_atom_site_fract_z
_atom_site_U_iso_or_equiv
_atom_site_adp_type
_atom_site_occupancy
_atom_site_site_symmetry_order
_atom_site_calc_flag
_atom_site_refinement_flags_posn
S1 S 0.47256(2) 0.77869(5) 0.33470(2) 0.01193(7) Uani 1 1 d .
O1 O 0.42941(9) 1.01226(17) 0.29417(8) 0.01852(19) Uani 1 1 d .
O2 O 0.55353(8) 0.7480(2) 0.44819(8) 0.0185(2) Uani 1 1 d .
O3 O 0.63578(9) 0.4985(2) 0.11351(8) 0.0206(2) Uani 1 1 d .
N1 N 0.53443(9) 0.6838(2) 0.25337(9) 0.01429(19) Uani 1 1 d .
C1 C 0.35372(10) 0.5903(2) 0.31762(10) 0.0109(2) Uani 1 1 d .
H1 H 0.3809 0.4223 0.3327 0.013 Uiso 1 1 calc R
C2 C 0.30671(10) 0.6643(2) 0.40551(10) 0.0126(2) Uani 1 1 d .
H2A H 0.3691 0.6680 0.4811 0.015 Uiso 1 1 calc R
H2B H 0.2742 0.8262 0.3881 0.015 Uiso 1 1 calc R
C3 C 0.21544(10) 0.4910(2) 0.40606(10) 0.0137(2) Uani 1 1 d .
H3A H 0.1471 0.5115 0.3359 0.016 Uiso 1 1 calc R
H3B H 0.2431 0.3264 0.4072 0.016 Uiso 1 1 calc R
C4 C 0.18334(11) 0.5268(3) 0.50673(11) 0.0183(2) Uani 1 1 d .
H4A H 0.1536 0.6898 0.5045 0.022 Uiso 1 1 calc R
H4B H 0.2520 0.5104 0.5770 0.022 Uiso 1 1 calc R
C5 C 0.09445(13) 0.3484(3) 0.50814(14) 0.0248(3) Uani 1 1 d .
H5A H 0.0764 0.3776 0.5741 0.037 Uiso 1 1 calc GR
H5B H 0.1241 0.1868 0.5118 0.037 Uiso 1 1 calc GR
H5C H 0.0257 0.3664 0.4395 0.037 Uiso 1 1 calc GR
C6 C 0.26712(10) 0.6069(2) 0.19914(10) 0.0129(2) Uani 1 1 d .
H6 H 0.2285 0.7535 0.1747 0.016 Uiso 1 1 calc R
C7 C 0.24147(10) 0.4264(2) 0.12611(10) 0.0128(2) Uani 1 1 d .
H7 H 0.2810 0.2813 0.1519 0.015 Uiso 1 1 calc R
C8 C 0.15735(10) 0.4329(2) 0.00929(10) 0.0124(2) Uani 1 1 d .
C9 C 0.07969(11) 0.6196(2) -0.03252(10) 0.0156(2) Uani 1 1 d .
H9 H 0.0800 0.7474 0.0156 0.019 Uiso 1 1 calc R
C10 C 0.00205(11) 0.6194(3) -0.14411(11) 0.0188(2) Uani 1 1 d .
H10 H -0.0503 0.7467 -0.1715 0.023 Uiso 1 1 calc R
C11 C 0.00085(11) 0.4336(3) -0.21564(11) 0.0198(3) Uani 1 1 d .
H11 H -0.0513 0.4352 -0.2920 0.024 Uiso 1 1 calc R
C12 C 0.07640(11) 0.2453(3) -0.17483(11) 0.0199(3) Uani 1 1 d .
H12 H 0.0752 0.1170 -0.2231 0.024 Uiso 1 1 calc R
C13 C 0.15394(10) 0.2453(2) -0.06303(10) 0.0160(2) Uani 1 1 d .
H13 H 0.2051 0.1161 -0.0356 0.019 Uiso 1 1 calc R
C14 C 0.48622(11) 0.7376(2) 0.13201(11) 0.0181(3) Uani 1 1 d .
H14A H 0.4520 0.8982 0.1187 0.022 Uiso 1 1 calc R
H14B H 0.4266 0.6206 0.0911 0.022 Uiso 1 1 calc R
C15 C 0.58195(13) 0.7255(3) 0.09091(12) 0.0206(3) Uani 1 1 d .
H15A H 0.5514 0.7563 0.0089 0.025 Uiso 1 1 calc R
H15B H 0.6385 0.8503 0.1288 0.025 Uiso 1 1 calc R
C16 C 0.68469(12) 0.4566(3) 0.23170(12) 0.0210(3) Uani 1 1 d .
H16A H 0.7412 0.5819 0.2689 0.025 Uiso 1 1 calc R
H16B H 0.7245 0.3017 0.2467 0.025 Uiso 1 1 calc R
C17 C 0.59468(12) 0.4555(3) 0.28060(12) 0.0190(2) Uani 1 1 d .
H17A H 0.5409 0.3231 0.2480 0.023 Uiso 1 1 calc R
H17B H 0.6304 0.4338 0.3632 0.023 Uiso 1 1 calc R

loop_
_atom_site_aniso_label
_atom_site_aniso_U_11
_atom_site_aniso_U_22
_atom_site_aniso_U_33
_atom_site_aniso_U_23
_atom_site_aniso_U_13
_atom_site_aniso_U_12
S1 0.01206(12) 0.01143(11) 0.01141(11) -0.00086(10) 0.00365(9) -0.00283(10)
O1 0.0237(5) 0.0106(4) 0.0231(5) 0.0001(3) 0.0112(4) -0.0015(3)
O2 0.0147(4) 0.0258(6) 0.0120(4) -0.0030(4) 0.0021(3) -0.0070(4)
O3 0.0223(5) 0.0217(5) 0.0211(5) -0.0003(4) 0.0121(4) 0.0011(4)
N1 0.0155(5) 0.0159(5) 0.0126(4) 0.0027(4) 0.0068(4) 0.0015(4)
C1 0.0104(4) 0.0103(5) 0.0106(4) -0.0001(4) 0.0027(4) -0.0009(4)
C2 0.0124(5) 0.0123(5) 0.0131(5) -0.0005(4) 0.0049(4) 0.0000(4)
C3 0.0106(5) 0.0161(5) 0.0136(5) 0.0005(4) 0.0039(4) -0.0004(4)
C4 0.0178(6) 0.0204(6) 0.0193(6) -0.0015(5) 0.0103(5) -0.0010(5)
C5 0.0219(6) 0.0289(7) 0.0282(7) 0.0016(6) 0.0149(6) -0.0040(5)
C6 0.0111(5) 0.0131(5) 0.0123(5) 0.0008(4) 0.0021(4) 0.0001(4)
C7 0.0107(5) 0.0136(5) 0.0120(5) -0.0004(4) 0.0020(4) -0.0003(4)
C8 0.0109(5) 0.0143(5) 0.0112(5) -0.0016(4) 0.0032(4) -0.0016(4)
C9 0.0147(5) 0.0159(5) 0.0136(5) -0.0013(4) 0.0027(4) 0.0009(4)
C10 0.0154(5) 0.0214(6) 0.0155(5) 0.0022(5) 0.0018(4) 0.0015(5)
C11 0.0161(5) 0.0288(7) 0.0116(5) -0.0021(5) 0.0023(4) -0.0037(5)
C12 0.0184(5) 0.0256(8) 0.0152(5) -0.0072(5) 0.0061(4) -0.0031(5)
C13 0.0129(5) 0.0178(6) 0.0167(5) -0.0043(4) 0.0051(4) -0.0004(4)
C14 0.0184(5) 0.0233(7) 0.0132(5) 0.0039(4) 0.0068(4) 0.0026(5)
C15 0.0237(6) 0.0230(7) 0.0188(6) 0.0035(5) 0.0124(5) 0.0005(5)
C16 0.0178(6) 0.0245(7) 0.0230(6) 0.0040(5) 0.0105(5) 0.0040(5)
C17 0.0212(6) 0.0165(6) 0.0225(6) 0.0067(5) 0.0122(5) 0.0043(5)

loop_
_atom_type_symbol
_atom_type_description
_atom_type_scat_dispersion_real
_atom_type_scat_dispersion_imag
_atom_type_scat_source
C C 0.0033 0.0016 'International Tables Vol C Tables 4.2.6.8 and 6.1.1.4'
H H 0.0000 0.0000 'International Tables Vol C Tables 4.2.6.8 and 6.1.1.4'
N N 0.0061 0.0033 'International Tables Vol C Tables 4.2.6.8 and 6.1.1.4'
O O 0.0106 0.0060 'International Tables Vol C Tables 4.2.6.8 and 6.1.1.4'
S S 0.1246 0.1234 'International Tables Vol C Tables 4.2.6.8 and 6.1.1.4'

loop_
_geom_angle_atom_site_label_1
_geom_angle_atom_site_label_2
_geom_angle_atom_site_label_3
_geom_angle
O1 S1 N1 106.16(6)
O1 S1 C1 107.85(6)
O2 S1 O1 120.05(6)
O2 S1 N1 106.10(6)
O2 S1 C1 107.05(6)
N1 S1 C1 109.34(6)
C16 O3 C15 109.98(11)
C14 N1 S1 120.64(9)
C17 N1 S1 118.32(9)
C17 N1 C14 113.32(11)
C2 C1 S1 108.03(8)
C6 C1 S1 109.94(8)
C6 C1 C2 112.83(10)
C3 C2 C1 110.77(10)
C4 C3 C2 112.63(10)
C3 C4 C5 112.19(12)
C7 C6 C1 123.45(11)
C6 C7 C8 125.69(11)
C9 C8 C7 122.55(11)
C13 C8 C7 118.95(11)
C13 C8 C9 118.50(11)
C10 C9 C8 120.60(12)
C11 C10 C9 120.30(13)
C10 C11 C12 119.73(12)
C11 C12 C13 119.96(12)
C12 C13 C8 120.90(12)
N1 C14 C15 107.67(11)
O3 C15 C14 111.21(11)
O3 C16 C17 111.08(11)
N1 C17 C16 108.16(11)

loop_
_geom_bond_atom_site_label_1
_geom_bond_atom_site_label_2
_geom_bond_distance
S1 O1 1.4424(10)
S1 O2 1.4360(9)
S1 N1 1.6356(11)
S1 C1 1.7985(12)
O3 C15 1.4267(18)
O3 C16 1.4241(17)
N1 C14 1.4733(16)
N1 C17 1.4694(17)
C1 C2 1.5379(17)
C1 C6 1.5001(15)
C2 C3 1.5265(17)
C3 C4 1.5241(18)
C4 C5 1.525(2)
C6 C7 1.3364(17)
C7 C8 1.4711(16)
C8 C9 1.4021(17)
C8 C13 1.3993(17)
C9 C10 1.3937(16)
C10 C11 1.391(2)
C11 C12 1.393(2)
C12 C13 1.3954(17)
C14 C15 1.5194(19)
C16 C17 1.5189(19)
